data_7049268
loop_
_publ_author_name
'Hong, Dongjing'
'Zhu, Xiancui'
'Wang, Shaowu'
'Wei, Yun'
'Zhou, Shuangliu'
'Huang, Zeming'
'Zhu, Shan'
'Wang, Ruru'
'Yue, Wenrun'
'Mu, Xiaolong'

_publ_section_title
;
 Synthesis, characterization, and reactivity of dinuclear
 organo-rare-earth-metal alkyl complexes supported by
 2-amidate-functionalized indolyl ligands: substituent effects on
 coordination and reactivity.
;
_journal_issue 16
_journal_name_full 'Dalton transactions (Cambridge, England : 2003)'
_journal_page_first 5230
_journal_page_last 5242
_journal_paper_doi 10.1039/c9dt00507b
_journal_volume 48
_journal_year 2019
_chemical_formula_moiety 'C72 H110 N8 O4 Si2 Y2'
_chemical_formula_sum 'C72 H110 N8 O4 Si2 Y2'
_chemical_formula_weight 1385.67
_space_group_crystal_system monoclinic
_space_group_IT_number 14
_space_group_name_Hall '-P 2ybc'
_space_group_name_H-M_alt 'P 1 21/c 1'
_symmetry_space_group_name_Hall '-P 2ybc'
_symmetry_space_group_name_H-M 'P 1 21/c 1'
_atom_sites_solution_hydrogens geom
_atom_sites_solution_primary dual
_audit_creation_date 2018-03-26
_audit_creation_method
;
Olex2 1.2
(compiled 2017.08.10 svn.r3458 for OlexSys, GUI svn.r5381)
;
_audit_update_record
;
2018-03-27 deposited with the CCDC.    2019-03-07 downloaded from the CCDC.
;
_cell_angle_alpha 90
_cell_angle_beta 103.702(2)
_cell_angle_gamma 90
_cell_formula_units_Z 2
_cell_length_a 15.081(2)
_cell_length_b 17.316(3)
_cell_length_c 17.270(3)
_cell_measurement_reflns_used 4155
_cell_measurement_temperature 293(2)
_cell_measurement_theta_max 19.103
_cell_measurement_theta_min 2.364
_cell_volume 4381.6(12)
_computing_cell_refinement 'SAINT v7.34A (Bruker, 200?)'
_computing_data_collection 'SAINT v7.34A (Bruker, 200?)'
_computing_data_reduction 'SAINT v7.34A (Bruker, 200?)'
_computing_molecular_graphics 'Olex2 (Dolomanov et al., 2009)'
_computing_publication_material 'Olex2 (Dolomanov et al., 2009)'
_computing_structure_refinement 'ShelXL (Sheldrick, 2015)'
_computing_structure_solution 'ShelXT (Sheldrick, 2015)'
_diffrn_ambient_temperature 293.15
_diffrn_measured_fraction_theta_full 0.996
_diffrn_measured_fraction_theta_max 0.996
_diffrn_measurement_device_type 'CCD area detector'
_diffrn_measurement_method 'phi and omega scans'
_diffrn_radiation_monochromator graphite
_diffrn_radiation_type MoK\a
_diffrn_radiation_wavelength 0.71073
_diffrn_reflns_av_R_equivalents 0.1651
_diffrn_reflns_av_unetI/netI 0.1787
_diffrn_reflns_Laue_measured_fraction_full 0.996
_diffrn_reflns_Laue_measured_fraction_max 0.996
_diffrn_reflns_limit_h_max 17
_diffrn_reflns_limit_h_min -17
_diffrn_reflns_limit_k_max 20
_diffrn_reflns_limit_k_min -20
_diffrn_reflns_limit_l_max 20
_diffrn_reflns_limit_l_min -20
_diffrn_reflns_number 41329
_diffrn_reflns_point_group_measured_fraction_full 0.996
_diffrn_reflns_point_group_measured_fraction_max 0.996
_diffrn_reflns_theta_full 24.998
_diffrn_reflns_theta_max 24.998
_diffrn_reflns_theta_min 2.364
_exptl_absorpt_coefficient_mu 1.388
_exptl_absorpt_correction_type none
_exptl_crystal_colour colourless
_exptl_crystal_colour_primary colourless
_exptl_crystal_density_diffrn 1.050
_exptl_crystal_description block
_exptl_crystal_F_000 1472
_exptl_crystal_size_max 0.25
_exptl_crystal_size_mid 0.23
_exptl_crystal_size_min 0.21
_refine_diff_density_max 0.444
_refine_diff_density_min -0.259
_refine_diff_density_rms 0.062
_refine_ls_extinction_method none
_refine_ls_goodness_of_fit_ref 0.832
_refine_ls_hydrogen_treatment constr
_refine_ls_matrix_type full
_refine_ls_number_parameters 408
_refine_ls_number_reflns 7689
_refine_ls_number_restraints 0
_refine_ls_restrained_S_all 0.832
_refine_ls_R_factor_all 0.1529
_refine_ls_R_factor_gt 0.0615
_refine_ls_shift/su_max 0.001
_refine_ls_shift/su_mean 0.000
_refine_ls_structure_factor_coef Fsqd
_refine_ls_weighting_details 'w=1/[\s^2^(Fo^2^)+(0.0586P)^2^] where P=(Fo^2^+2Fc^2^)/3'
_refine_ls_weighting_scheme calc
_refine_ls_wR_factor_gt 0.1152
_refine_ls_wR_factor_ref 0.1361
_reflns_Friedel_coverage 0.000
_reflns_number_gt 3299
_reflns_number_total 7689
_reflns_threshold_expression 'I > 2\s(I)'
_cod_data_source_file c9dt00507b2.cif
_cod_data_source_block 1cb
_cod_depositor_comments 'Adding full bibliography for 7049263--7049284.cif.'
_cod_database_code 7049268
_shelx_shelxl_version_number 2018/1
_shelx_space_group_comment
;
The symmetry employed for this shelxl refinement is uniquely defined
by the following loop, which should always be used as a source of
symmetry information in preference to the above space-group names.
They are only intended as comments.
;
_shelx_estimated_absorpt_t_max 0.759
_shelx_estimated_absorpt_t_min 0.723
_olex2_refinement_description
;
1. Fixed Uiso
 At 1.2 times of:
  All C(H) groups, All C(H,H) groups
 At 1.5 times of:
  All C(H,H,H) groups
2.a Ternary CH refined with riding coordinates:
 C16(H16), C19(H19), C22(H22), C25(H25)
2.b Secondary CH2 refined with riding coordinates:
 C29(H29A,H29B), C33(H33A,H33B), C34(H34A,H34B), C35(H35A,H35B), C36(H36A,H36B)
2.c Aromatic/amide H refined with riding coordinates:
 C2(H2), C4(H4), C5(H5), C6(H6), C7(H7), C12(H12), C13(H13), C14(H14)
2.d Idealised Me refined as rotating group:
 C17(H17A,H17B,H17C), C18(H18A,H18B,H18C), C20(H20A,H20B,H20C), C21(H21A,H21B,
 H21C), C23(H23A,H23B,H23C), C24(H24A,H24B,H24C), C26(H26A,H26B,H26C), C27(H27A,
 H27B,H27C), C30(H30A,H30B,H30C), C31(H31A,H31B,H31C), C32(H32A,H32B,H32C)
;
_olex2_submission_special_instructions 'No special instructions were received'

loop_
_space_group_symop_operation_xyz
'x, y, z'
'-x, y+1/2, -z+1/2'
'-x, -y, -z'
'x, -y-1/2, z-1/2'

loop_
_atom_site_label
_atom_site_type_symbol
_atom_site_fract_x
_atom_site_fract_y
_atom_site_fract_z
_atom_site_U_iso_or_equiv
_atom_site_adp_type
_atom_site_occupancy
_atom_site_site_symmetry_order
_atom_site_calc_flag
_atom_site_refinement_flags_posn
C1 C 0.1151(4) 0.8325(3) 0.9934(3) 0.0450(14) Uani 1 1 d .
C2 C 0.1663(4) 0.7690(3) 0.9864(3) 0.0535(15) Uani 1 1 d .
H2 H 0.220132 0.767301 0.969036 0.064 Uiso 1 1 calc R
C3 C 0.1198(4) 0.7071(3) 1.0111(3) 0.0514(15) Uani 1 1 d .
C4 C 0.1357(5) 0.6270(3) 1.0182(3) 0.0670(18) Uani 1 1 d .
H4 H 0.187445 0.605630 1.006218 0.080 Uiso 1 1 calc R
C5 C 0.0743(5) 0.5814(4) 1.0429(4) 0.079(2) Uani 1 1 d .
H5 H 0.084306 0.528406 1.047438 0.095 Uiso 1 1 calc R
C6 C -0.0027(5) 0.6123(3) 1.0613(4) 0.080(2) Uani 1 1 d .
H6 H -0.043613 0.579556 1.077690 0.095 Uiso 1 1 calc R
C7 C -0.0201(4) 0.6907(3) 1.0560(3) 0.0655(17) Uani 1 1 d .
H7 H -0.071686 0.711248 1.069008 0.079 Uiso 1 1 calc R
C8 C 0.0418(4) 0.7378(3) 1.0305(3) 0.0479(14) Uani 1 1 d .
C9 C 0.1244(4) 0.9156(3) 0.9735(3) 0.0459(13) Uani 1 1 d .
C10 C 0.2751(4) 0.9136(3) 0.9568(4) 0.0543(14) Uani 1 1 d .
C11 C 0.3427(4) 0.9107(4) 1.0255(4) 0.0661(16) Uani 1 1 d .
C12 C 0.4210(5) 0.8724(5) 1.0235(5) 0.102(2) Uani 1 1 d .
H12 H 0.465705 0.866787 1.070560 0.122 Uiso 1 1 calc R
C13 C 0.4364(5) 0.8413(5) 0.9533(6) 0.111(3) Uani 1 1 d .
H13 H 0.490814 0.816101 0.953296 0.133 Uiso 1 1 calc R
C14 C 0.3701(6) 0.8487(4) 0.8846(5) 0.088(2) Uani 1 1 d .
H14 H 0.380196 0.829554 0.837154 0.106 Uiso 1 1 calc R
C15 C 0.2874(5) 0.8844(3) 0.8848(4) 0.0614(17) Uani 1 1 d .
C16 C 0.3319(5) 0.9436(5) 1.1011(4) 0.092(2) Uani 1 1 d .
H16 H 0.277880 0.976942 1.089394 0.111 Uiso 1 1 calc R
C17 C 0.3181(5) 0.8839(5) 1.1587(4) 0.128(3) Uani 1 1 d .
H17A H 0.259217 0.860409 1.139809 0.192 Uiso 1 1 calc GR
H17B H 0.321341 0.907376 1.209619 0.192 Uiso 1 1 calc GR
H17C H 0.364644 0.845129 1.163850 0.192 Uiso 1 1 calc GR
C18 C 0.4149(5) 0.9935(5) 1.1450(5) 0.138(3) Uani 1 1 d .
H18A H 0.466884 0.960672 1.163821 0.207 Uiso 1 1 calc GR
H18B H 0.399986 1.019376 1.189406 0.207 Uiso 1 1 calc GR
H18C H 0.428942 1.031040 1.108795 0.207 Uiso 1 1 calc GR
C19 C 0.2185(5) 0.8922(3) 0.8059(4) 0.0759(19) Uani 1 1 d .
H19 H 0.165077 0.918106 0.816995 0.091 Uiso 1 1 calc R
C20 C 0.1864(6) 0.8155(4) 0.7698(4) 0.138(3) Uani 1 1 d .
H20A H 0.235474 0.790081 0.753323 0.207 Uiso 1 1 calc GR
H20B H 0.136285 0.822990 0.724452 0.207 Uiso 1 1 calc GR
H20C H 0.166887 0.784131 0.808550 0.207 Uiso 1 1 calc GR
C21 C 0.2517(6) 0.9431(4) 0.7448(4) 0.133(3) Uani 1 1 d .
H21A H 0.301188 0.917700 0.728960 0.199 Uiso 1 1 calc GR
H21B H 0.272112 0.991990 0.768585 0.199 Uiso 1 1 calc GR
H21C H 0.202366 0.951051 0.698898 0.199 Uiso 1 1 calc GR
C22 C -0.1642(4) 0.8545(3) 0.8219(3) 0.0604(17) Uani 1 1 d .
H22 H -0.203270 0.810102 0.801886 0.073 Uiso 1 1 calc R
C23 C -0.0684(4) 0.8370(4) 0.8133(3) 0.084(2) Uani 1 1 d .
H23A H -0.029630 0.880634 0.831069 0.127 Uiso 1 1 calc GR
H23B H -0.069885 0.826593 0.758418 0.127 Uiso 1 1 calc GR
H23C H -0.044994 0.792687 0.845042 0.127 Uiso 1 1 calc GR
C24 C -0.2038(5) 0.9244(4) 0.7754(4) 0.111(3) Uani 1 1 d .
H24A H -0.264860 0.932504 0.781053 0.166 Uiso 1 1 calc GR
H24B H -0.204688 0.916808 0.720109 0.166 Uiso 1 1 calc GR
H24C H -0.167064 0.968704 0.795074 0.166 Uiso 1 1 calc GR
C25 C -0.2686(4) 0.8188(3) 1.0675(3) 0.0579(16) Uani 1 1 d .
H25 H -0.312682 0.782467 1.036181 0.069 Uiso 1 1 calc R
C26 C -0.3185(4) 0.8881(4) 1.0836(4) 0.085(2) Uani 1 1 d .
H26A H -0.276819 0.922971 1.117066 0.127 Uiso 1 1 calc GR
H26B H -0.365215 0.873184 1.109905 0.127 Uiso 1 1 calc GR
H26C H -0.345947 0.913284 1.034166 0.127 Uiso 1 1 calc GR
C27 C -0.2202(4) 0.7794(4) 1.1431(4) 0.094(2) Uani 1 1 d .
H27A H -0.197641 0.730260 1.130633 0.141 Uiso 1 1 calc GR
H27B H -0.261975 0.771921 1.176621 0.141 Uiso 1 1 calc GR
H27C H -0.170096 0.810884 1.170374 0.141 Uiso 1 1 calc GR
C28 C -0.2219(4) 0.8318(3) 0.9420(4) 0.0504(15) Uani 1 1 d .
C29 C -0.3051(4) 0.7889(3) 0.8946(3) 0.0698(18) Uani 1 1 d .
H29A H -0.319227 0.808912 0.840615 0.084 Uiso 1 1 calc R
H29B H -0.356297 0.801269 0.917390 0.084 Uiso 1 1 calc R
C30 C -0.1901(5) 0.6496(4) 0.8627(4) 0.122(3) Uani 1 1 d .
H30A H -0.187133 0.594189 0.861847 0.184 Uiso 1 1 calc GR
H30B H -0.138723 0.669271 0.901621 0.184 Uiso 1 1 calc GR
H30C H -0.188983 0.669485 0.811089 0.184 Uiso 1 1 calc GR
C31 C -0.3980(6) 0.6517(6) 0.8114(6) 0.195(5) Uani 1 1 d .
H31A H -0.392730 0.671822 0.760858 0.292 Uiso 1 1 calc GR
H31B H -0.451850 0.672306 0.824286 0.292 Uiso 1 1 calc GR
H31C H -0.402140 0.596450 0.808559 0.292 Uiso 1 1 calc GR
C32 C -0.2987(7) 0.6308(4) 0.9839(4) 0.164(4) Uani 1 1 d .
H32A H -0.353023 0.645256 1.000215 0.246 Uiso 1 1 calc GR
H32B H -0.246053 0.645967 1.024144 0.246 Uiso 1 1 calc GR
H32C H -0.298049 0.575918 0.976496 0.246 Uiso 1 1 calc GR
C33 C 0.0554(5) 0.8520(4) 1.2045(4) 0.094(2) Uani 1 1 d .
H33A H 0.110715 0.855868 1.185324 0.113 Uiso 1 1 calc R
H33B H 0.032799 0.799488 1.196493 0.113 Uiso 1 1 calc R
C34 C 0.0740(7) 0.8721(5) 1.2882(4) 0.156(4) Uani 1 1 d .
H34A H 0.061370 0.828169 1.318818 0.187 Uiso 1 1 calc R
H34B H 0.137854 0.885724 1.307296 0.187 Uiso 1 1 calc R
C35 C 0.0193(6) 0.9342(5) 1.2982(4) 0.130(3) Uani 1 1 d .
H35A H 0.056677 0.978926 1.317569 0.156 Uiso 1 1 calc R
H35B H -0.016292 0.921349 1.336394 0.156 Uiso 1 1 calc R
C36 C -0.0412(4) 0.9506(4) 1.2201(4) 0.081(2) Uani 1 1 d .
H36A H -0.103690 0.938017 1.220661 0.097 Uiso 1 1 calc R
H36B H -0.038330 1.005087 1.207713 0.097 Uiso 1 1 calc R
N1 N 0.0374(3) 0.8165(2) 1.0191(2) 0.0485(12) Uani 1 1 d .
N2 N 0.1904(3) 0.9524(2) 0.9564(2) 0.0468(11) Uani 1 1 d .
N3 N -0.1623(3) 0.8648(2) 0.9066(3) 0.0487(12) Uani 1 1 d .
N4 N -0.2022(3) 0.8396(2) 1.0208(3) 0.0531(12) Uani 1 1 d .
O2 O -0.0125(3) 0.9054(2) 1.1619(2) 0.0619(10) Uani 1 1 d .
Si1 Si -0.29696(18) 0.67983(12) 0.88894(13) 0.1043(8) Uani 1 1 d .
Y1 Y -0.07085(4) 0.91257(3) 1.02209(3) 0.04275(18) Uani 1 1 d .
O1 O 0.0504(2) 0.95769(17) 0.97592(19) 0.0477(10) Uani 1 1 d .

loop_
_atom_site_aniso_label
_atom_site_aniso_U_11
_atom_site_aniso_U_22
_atom_site_aniso_U_33
_atom_site_aniso_U_23
_atom_site_aniso_U_13
_atom_site_aniso_U_12
C1 0.054(4) 0.030(3) 0.049(4) 0.001(3) 0.010(3) 0.002(3)
C2 0.047(4) 0.043(4) 0.070(4) 0.007(3) 0.013(3) 0.007(3)
C3 0.070(4) 0.036(3) 0.044(4) 0.009(3) 0.003(3) 0.009(3)
C4 0.097(5) 0.038(4) 0.063(4) -0.004(3) 0.014(4) 0.009(4)
C5 0.111(6) 0.029(4) 0.089(5) -0.001(4) 0.004(4) -0.003(4)
C6 0.115(6) 0.039(4) 0.084(5) 0.017(3) 0.022(5) -0.007(4)
C7 0.075(5) 0.042(4) 0.081(4) 0.008(3) 0.022(4) 0.000(3)
C8 0.070(4) 0.035(3) 0.041(3) 0.004(3) 0.017(3) -0.004(3)
C9 0.048(4) 0.041(3) 0.047(3) -0.001(3) 0.009(3) -0.005(4)
C10 0.044(4) 0.049(3) 0.069(4) 0.003(4) 0.011(3) -0.006(4)
C11 0.038(4) 0.079(4) 0.077(5) -0.001(4) 0.006(4) 0.007(4)
C12 0.046(5) 0.137(7) 0.109(7) 0.001(5) -0.010(5) 0.014(5)
C13 0.046(5) 0.159(8) 0.131(8) -0.014(7) 0.027(6) 0.021(5)
C14 0.073(6) 0.112(6) 0.088(6) -0.010(5) 0.034(5) 0.004(5)
C15 0.061(5) 0.055(4) 0.072(5) 0.005(3) 0.024(4) -0.003(3)
C16 0.084(6) 0.128(7) 0.059(5) 0.003(5) 0.005(4) 0.030(5)
C17 0.138(8) 0.155(8) 0.090(6) -0.016(6) 0.023(6) -0.015(6)
C18 0.123(7) 0.127(7) 0.132(7) -0.023(6) -0.036(6) 0.003(6)
C19 0.089(5) 0.058(5) 0.086(5) -0.014(4) 0.031(5) 0.012(4)
C20 0.157(8) 0.119(7) 0.115(7) -0.002(5) -0.014(6) -0.056(6)
C21 0.212(10) 0.107(6) 0.079(5) 0.016(4) 0.033(6) -0.041(6)
C22 0.073(5) 0.063(4) 0.049(4) -0.002(3) 0.021(4) -0.015(3)
C23 0.091(6) 0.104(5) 0.066(4) -0.024(4) 0.033(4) -0.020(4)
C24 0.149(7) 0.108(6) 0.083(5) 0.040(5) 0.043(5) 0.028(5)
C25 0.059(4) 0.066(4) 0.050(4) -0.002(3) 0.014(3) -0.006(3)
C26 0.078(5) 0.086(5) 0.103(5) 0.010(4) 0.045(4) -0.005(4)
C27 0.099(6) 0.117(6) 0.069(5) 0.025(4) 0.026(4) -0.005(5)
C28 0.052(4) 0.042(3) 0.058(4) -0.004(3) 0.014(4) -0.003(3)
C29 0.061(4) 0.086(5) 0.062(4) -0.014(3) 0.013(3) -0.029(4)
C30 0.192(9) 0.075(5) 0.112(6) -0.010(4) 0.060(6) -0.003(5)
C31 0.160(9) 0.223(11) 0.184(10) -0.110(8) 0.006(7) -0.101(8)
C32 0.301(13) 0.094(6) 0.120(7) -0.008(5) 0.095(8) -0.068(7)
C33 0.122(6) 0.092(5) 0.064(5) 0.010(4) 0.013(4) 0.050(5)
C34 0.280(13) 0.114(7) 0.055(6) -0.013(5) 0.001(7) 0.084(8)
C35 0.176(9) 0.146(9) 0.059(6) -0.004(5) 0.011(6) 0.042(7)
C36 0.093(6) 0.083(5) 0.071(5) -0.005(4) 0.027(4) 0.020(4)
N1 0.064(3) 0.035(3) 0.048(3) 0.002(2) 0.016(3) -0.002(2)
N2 0.046(3) 0.041(3) 0.053(3) -0.003(2) 0.011(3) -0.003(2)
N3 0.046(3) 0.052(3) 0.049(3) 0.001(2) 0.013(2) -0.011(2)
N4 0.071(4) 0.052(3) 0.038(3) 0.003(2) 0.017(3) 0.000(2)
O2 0.079(3) 0.056(2) 0.051(2) 0.009(2) 0.016(2) 0.015(2)
Si1 0.151(2) 0.0773(15) 0.0895(16) -0.0235(12) 0.0375(15) -0.0520(15)
Y1 0.0494(3) 0.0337(3) 0.0449(3) 0.0024(3) 0.0107(2) -0.0039(3)
O1 0.050(3) 0.030(2) 0.066(2) 0.0064(18) 0.020(2) 0.0086(17)

loop_
_atom_type_symbol
_atom_type_description
_atom_type_scat_dispersion_real
_atom_type_scat_dispersion_imag
_atom_type_scat_source
C C 0.0033 0.0016 'International Tables Vol C Tables 4.2.6.8 and 6.1.1.4'
H H 0.0000 0.0000 'International Tables Vol C Tables 4.2.6.8 and 6.1.1.4'
N N 0.0061 0.0033 'International Tables Vol C Tables 4.2.6.8 and 6.1.1.4'
O O 0.0106 0.0060 'International Tables Vol C Tables 4.2.6.8 and 6.1.1.4'
Si Si 0.0817 0.0704 'International Tables Vol C Tables 4.2.6.8 and 6.1.1.4'
Y Y -2.7962 3.5667 'International Tables Vol C Tables 4.2.6.8 and 6.1.1.4'

loop_
_geom_angle_atom_site_label_1
_geom_angle_atom_site_label_2
_geom_angle_atom_site_label_3
_geom_angle
_geom_angle_site_symmetry_1
_geom_angle_site_symmetry_3
C2 C1 C9 131.9(6) . .
C2 C1 N1 114.2(5) . .
N1 C1 C9 113.7(5) . .
C1 C2 H2 127.6 . .
C1 C2 C3 104.7(5) . .
C3 C2 H2 127.6 . .
C2 C3 C4 133.9(6) . .
C2 C3 C8 106.9(5) . .
C8 C3 C4 119.2(5) . .
C3 C4 H4 120.5 . .
C5 C4 C3 119.0(6) . .
C5 C4 H4 120.5 . .
C4 C5 H5 119.4 . .
C4 C5 C6 121.2(6) . .
C6 C5 H5 119.4 . .
C5 C6 H6 119.3 . .
C5 C6 C7 121.5(6) . .
C7 C6 H6 119.3 . .
C6 C7 H7 121.1 . .
C6 C7 C8 117.8(6) . .
C8 C7 H7 121.1 . .
C7 C8 C3 121.2(5) . .
N1 C8 C3 110.9(5) . .
N1 C8 C7 127.9(6) . .
N2 C9 C1 131.1(5) . .
N2 C9 O1 115.9(5) . .
O1 C9 C1 113.0(5) . .
C11 C10 C15 122.0(6) . .
C11 C10 N2 119.8(5) . .
C15 C10 N2 118.1(6) . .
C10 C11 C16 122.6(6) . .
C12 C11 C10 117.9(6) . .
C12 C11 C16 119.4(7) . .
C11 C12 H12 118.9 . .
C11 C12 C13 122.2(7) . .
C13 C12 H12 118.9 . .
C12 C13 H13 120.6 . .
C14 C13 C12 118.7(7) . .
C14 C13 H13 120.6 . .
C13 C14 H14 119.6 . .
C13 C14 C15 120.8(7) . .
C15 C14 H14 119.6 . .
C10 C15 C19 124.2(6) . .
C14 C15 C10 118.1(7) . .
C14 C15 C19 117.6(6) . .
C11 C16 H16 107.9 . .
C11 C16 C17 112.8(7) . .
C11 C16 C18 113.7(7) . .
C17 C16 H16 107.9 . .
C17 C16 C18 106.5(6) . .
C18 C16 H16 107.9 . .
C16 C17 H17A 109.5 . .
C16 C17 H17B 109.5 . .
C16 C17 H17C 109.5 . .
H17A C17 H17B 109.5 . .
H17A C17 H17C 109.5 . .
H17B C17 H17C 109.5 . .
C16 C18 H18A 109.5 . .
C16 C18 H18B 109.5 . .
C16 C18 H18C 109.5 . .
H18A C18 H18B 109.5 . .
H18A C18 H18C 109.5 . .
H18B C18 H18C 109.5 . .
C15 C19 H19 106.7 . .
C15 C19 C21 113.7(6) . .
C20 C19 C15 112.4(5) . .
C20 C19 H19 106.7 . .
C20 C19 C21 110.2(6) . .
C21 C19 H19 106.7 . .
C19 C20 H20A 109.5 . .
C19 C20 H20B 109.5 . .
C19 C20 H20C 109.5 . .
H20A C20 H20B 109.5 . .
H20A C20 H20C 109.5 . .
H20B C20 H20C 109.5 . .
C19 C21 H21A 109.5 . .
C19 C21 H21B 109.5 . .
C19 C21 H21C 109.5 . .
H21A C21 H21B 109.5 . .
H21A C21 H21C 109.5 . .
H21B C21 H21C 109.5 . .
C23 C22 H22 108.4 . .
C24 C22 H22 108.4 . .
C24 C22 C23 112.1(5) . .
N3 C22 H22 108.4 . .
N3 C22 C23 109.1(5) . .
N3 C22 C24 110.4(5) . .
C22 C23 H23A 109.5 . .
C22 C23 H23B 109.5 . .
C22 C23 H23C 109.5 . .
H23A C23 H23B 109.5 . .
H23A C23 H23C 109.5 . .
H23B C23 H23C 109.5 . .
C22 C24 H24A 109.5 . .
C22 C24 H24B 109.5 . .
C22 C24 H24C 109.5 . .
H24A C24 H24B 109.5 . .
H24A C24 H24C 109.5 . .
H24B C24 H24C 109.5 . .
C26 C25 H25 108.4 . .
C26 C25 C27 111.7(5) . .
C27 C25 H25 108.4 . .
N4 C25 H25 108.4 . .
N4 C25 C26 110.3(5) . .
N4 C25 C27 109.5(5) . .
C25 C26 H26A 109.5 . .
C25 C26 H26B 109.5 . .
C25 C26 H26C 109.5 . .
H26A C26 H26B 109.5 . .
H26A C26 H26C 109.5 . .
H26B C26 H26C 109.5 . .
C25 C27 H27A 109.5 . .
C25 C27 H27B 109.5 . .
C25 C27 H27C 109.5 . .
H27A C27 H27B 109.5 . .
H27A C27 H27C 109.5 . .
H27B C27 H27C 109.5 . .
C29 C28 Y1 177.6(4) . .
N3 C28 C29 121.6(5) . .
N3 C28 Y1 56.2(3) . .
N4 C28 C29 123.8(5) . .
N4 C28 N3 114.6(5) . .
N4 C28 Y1 58.4(3) . .
C28 C29 H29A 108.0 . .
C28 C29 H29B 108.0 . .
C28 C29 Si1 117.3(4) . .
H29A C29 H29B 107.2 . .
Si1 C29 H29A 108.0 . .
Si1 C29 H29B 108.0 . .
H30A C30 H30B 109.5 . .
H30A C30 H30C 109.5 . .
H30B C30 H30C 109.5 . .
Si1 C30 H30A 109.5 . .
Si1 C30 H30B 109.5 . .
Si1 C30 H30C 109.5 . .
H31A C31 H31B 109.5 . .
H31A C31 H31C 109.5 . .
H31B C31 H31C 109.5 . .
Si1 C31 H31A 109.5 . .
Si1 C31 H31B 109.5 . .
Si1 C31 H31C 109.5 . .
H32A C32 H32B 109.5 . .
H32A C32 H32C 109.5 . .
H32B C32 H32C 109.5 . .
Si1 C32 H32A 109.5 . .
Si1 C32 H32B 109.5 . .
Si1 C32 H32C 109.5 . .
H33A C33 H33B 108.5 . .
C34 C33 H33A 110.2 . .
C34 C33 H33B 110.2 . .
O2 C33 H33A 110.2 . .
O2 C33 H33B 110.2 . .
O2 C33 C34 107.6(5) . .
C33 C34 H34A 109.9 . .
C33 C34 H34B 109.9 . .
H34A C34 H34B 108.3 . .
C35 C34 C33 109.1(7) . .
C35 C34 H34A 109.9 . .
C35 C34 H34B 109.9 . .
C34 C35 H35A 110.3 . .
C34 C35 H35B 110.3 . .
C34 C35 C36 107.2(6) . .
H35A C35 H35B 108.5 . .
C36 C35 H35A 110.3 . .
C36 C35 H35B 110.3 . .
C35 C36 H36A 110.0 . .
C35 C36 H36B 110.0 . .
H36A C36 H36B 108.4 . .
O2 C36 C35 108.5(5) . .
O2 C36 H36A 110.0 . .
O2 C36 H36B 110.0 . .
C1 N1 C8 103.3(4) . .
C1 N1 Y1 121.0(3) . .
C8 N1 Y1 135.3(4) . .
C9 N2 C10 120.3(4) . .
C22 N3 Y1 141.0(4) . .
C28 N3 C22 123.4(5) . .
C28 N3 Y1 95.0(3) . .
C25 N4 Y1 144.1(3) . .
C28 N4 C25 121.4(5) . .
C28 N4 Y1 92.7(3) . .
C33 O2 Y1 126.9(3) . .
C36 O2 C33 106.8(4) . .
C36 O2 Y1 126.2(4) . .
C30 Si1 C29 111.4(3) . .
C30 Si1 C32 106.4(4) . .
C31 Si1 C29 104.4(4) . .
C31 Si1 C30 111.5(4) . .
C31 Si1 C32 109.9(5) . .
C32 Si1 C29 113.3(3) . .
C28 Y1 Y1 136.58(12) . 3_577
N1 Y1 C28 97.24(15) . .
N1 Y1 N4 102.05(15) . .
N1 Y1 O2 83.83(13) . .
N1 Y1 Y1 97.52(11) . 3_577
N3 Y1 C28 28.80(14) . .
N3 Y1 N1 90.19(14) . .
N3 Y1 N4 57.67(15) . .
N3 Y1 O2 150.36(14) . .
N3 Y1 Y1 110.83(11) . 3_577
N3 Y1 O1 100.65(14) . .
N4 Y1 C28 28.88(14) . .
N4 Y1 O2 95.19(14) . .
N4 Y1 Y1 157.05(10) . 3_577
O2 Y1 C28 123.32(15) . .
O2 Y1 Y1 98.74(9) . 3_577
O1 Y1 C28 127.25(14) 3_577 .
O1 Y1 C28 129.10(15) . .
O1 Y1 N1 67.52(13) . .
O1 Y1 N1 127.73(14) 3_577 .
O1 Y1 N3 114.96(13) 3_577 .
O1 Y1 N4 130.22(13) 3_577 .
O1 Y1 N4 156.89(14) . .
O1 Y1 O2 91.15(12) 3_577 .
O1 Y1 O2 103.72(12) . .
O1 Y1 Y1 31.44(8) . 3_577
O1 Y1 Y1 31.92(8) 3_577 3_577
O1 Y1 O1 63.36(14) 3_577 .
C9 O1 Y1 124.2(3) . .
C9 O1 Y1 115.3(3) . 3_577
Y1 O1 Y1 116.63(14) 3_577 .

loop_
_geom_bond_atom_site_label_1
_geom_bond_atom_site_label_2
_geom_bond_distance
_geom_bond_site_symmetry_2
C1 C2 1.365(6) .
C1 C9 1.495(7) .
C1 N1 1.375(6) .
C2 H2 0.9300 .
C2 C3 1.402(6) .
C3 C4 1.407(7) .
C3 C8 1.403(7) .
C4 H4 0.9300 .
C4 C5 1.361(8) .
C5 H5 0.9300 .
C5 C6 1.382(8) .
C6 H6 0.9300 .
C6 C7 1.383(7) .
C7 H7 0.9300 .
C7 C8 1.387(7) .
C8 N1 1.376(6) .
C9 N2 1.274(6) .
C9 O1 1.341(6) .
C10 C11 1.371(7) .
C10 C15 1.395(7) .
C10 N2 1.442(6) .
C11 C12 1.361(8) .
C11 C16 1.469(8) .
C12 H12 0.9300 .
C12 C13 1.396(9) .
C13 H13 0.9300 .
C13 C14 1.364(8) .
C14 H14 0.9300 .
C14 C15 1.392(8) .
C15 C19 1.511(8) .
C16 H16 0.9800 .
C16 C17 1.484(9) .
C16 C18 1.561(9) .
C17 H17A 0.9600 .
C17 H17B 0.9600 .
C17 H17C 0.9600 .
C18 H18A 0.9600 .
C18 H18B 0.9600 .
C18 H18C 0.9600 .
C19 H19 0.9800 .
C19 C20 1.499(8) .
C19 C21 1.546(8) .
C20 H20A 0.9600 .
C20 H20B 0.9600 .
C20 H20C 0.9600 .
C21 H21A 0.9600 .
C21 H21B 0.9600 .
C21 H21C 0.9600 .
C22 H22 0.9800 .
C22 C23 1.518(7) .
C22 C24 1.496(7) .
C22 N3 1.467(6) .
C23 H23A 0.9600 .
C23 H23B 0.9600 .
C23 H23C 0.9600 .
C24 H24A 0.9600 .
C24 H24B 0.9600 .
C24 H24C 0.9600 .
C25 H25 0.9800 .
C25 C26 1.478(7) .
C25 C27 1.499(7) .
C25 N4 1.471(6) .
C26 H26A 0.9600 .
C26 H26B 0.9600 .
C26 H26C 0.9600 .
C27 H27A 0.9600 .
C27 H27B 0.9600 .
C27 H27C 0.9600 .
C28 C29 1.520(7) .
C28 N3 1.330(6) .
C28 N4 1.330(6) .
C28 Y1 2.750(6) .
C29 H29A 0.9700 .
C29 H29B 0.9700 .
C29 Si1 1.896(6) .
C30 H30A 0.9600 .
C30 H30B 0.9600 .
C30 H30C 0.9600 .
C30 Si1 1.850(7) .
C31 H31A 0.9600 .
C31 H31B 0.9600 .
C31 H31C 0.9600 .
C31 Si1 1.840(8) .
C32 H32A 0.9600 .
C32 H32B 0.9600 .
C32 H32C 0.9600 .
C32 Si1 1.852(7) .
C33 H33A 0.9700 .
C33 H33B 0.9700 .
C33 C34 1.448(8) .
C33 O2 1.444(6) .
C34 H34A 0.9700 .
C34 H34B 0.9700 .
C34 C35 1.391(9) .
C35 H35A 0.9700 .
C35 H35B 0.9700 .
C35 C36 1.465(8) .
C36 H36A 0.9700 .
C36 H36B 0.9700 .
C36 O2 1.421(6) .
N1 Y1 2.340(4) .
N3 Y1 2.293(4) .
N4 Y1 2.345(4) .
O2 Y1 2.369(3) .
Y1 Y1 3.8845(11) 3_577
Y1 O1 2.267(3) 3_577
Y1 O1 2.298(3) .

loop_
_geom_torsion_atom_site_label_1
_geom_torsion_atom_site_label_2
_geom_torsion_atom_site_label_3
_geom_torsion_atom_site_label_4
_geom_torsion
_geom_torsion_site_symmetry_4
C1 C2 C3 C4 -179.9(6) .
C1 C2 C3 C8 0.9(6) .
C1 C9 N2 C10 -2.1(8) .
C1 C9 O1 Y1 165.1(3) 3_577
C1 C9 O1 Y1 8.0(5) .
C2 C1 C9 N2 -12.9(9) .
C2 C1 C9 O1 168.5(5) .
C2 C1 N1 C8 1.4(6) .
C2 C1 N1 Y1 -172.9(3) .
C2 C3 C4 C5 -178.3(6) .
C2 C3 C8 C7 178.9(5) .
C2 C3 C8 N1 0.0(6) .
C3 C4 C5 C6 -0.3(9) .
C3 C8 N1 C1 -0.8(5) .
C3 C8 N1 Y1 172.2(3) .
C4 C3 C8 C7 -0.5(8) .
C4 C3 C8 N1 -179.4(5) .
C4 C5 C6 C7 -0.4(10) .
C5 C6 C7 C8 0.7(9) .
C6 C7 C8 C3 -0.2(8) .
C6 C7 C8 N1 178.4(5) .
C7 C8 N1 C1 -179.6(5) .
C7 C8 N1 Y1 -6.6(8) .
C8 C3 C4 C5 0.8(8) .
C9 C1 C2 C3 -176.9(5) .
C9 C1 N1 C8 177.7(4) .
C9 C1 N1 Y1 3.4(6) .
C10 C11 C12 C13 4.5(11) .
C10 C11 C16 C17 105.1(8) .
C10 C11 C16 C18 -133.4(6) .
C10 C15 C19 C20 -119.7(7) .
C10 C15 C19 C21 114.2(7) .
C11 C10 C15 C14 2.7(9) .
C11 C10 C15 C19 -174.5(5) .
C11 C10 N2 C9 -89.4(6) .
C11 C12 C13 C14 -1.0(12) .
C12 C11 C16 C17 -71.7(9) .
C12 C11 C16 C18 49.7(9) .
C12 C13 C14 C15 -1.9(12) .
C13 C14 C15 C10 1.0(10) .
C13 C14 C15 C19 178.4(6) .
C14 C15 C19 C20 63.1(8) .
C14 C15 C19 C21 -63.0(7) .
C15 C10 C11 C12 -5.4(9) .
C15 C10 C11 C16 177.7(6) .
C15 C10 N2 C9 94.9(6) .
C16 C11 C12 C13 -178.5(7) .
C23 C22 N3 C28 -133.3(5) .
C23 C22 N3 Y1 35.0(7) .
C24 C22 N3 C28 103.1(6) .
C24 C22 N3 Y1 -88.7(7) .
C26 C25 N4 C28 -96.8(6) .
C26 C25 N4 Y1 62.6(7) .
C27 C25 N4 C28 139.8(5) .
C27 C25 N4 Y1 -60.8(7) .
C28 C29 Si1 C30 -48.0(5) .
C28 C29 Si1 C31 -168.4(5) .
C28 C29 Si1 C32 72.0(6) .
C29 C28 N3 C22 -8.4(8) .
C29 C28 N3 Y1 179.0(4) .
C29 C28 N4 C25 -11.0(8) .
C29 C28 N4 Y1 -179.0(4) .
C33 C34 C35 C36 4.5(11) .
C34 C33 O2 C36 -6.4(8) .
C34 C33 O2 Y1 176.5(5) .
C34 C35 C36 O2 -8.6(9) .
C35 C36 O2 C33 9.2(7) .
C35 C36 O2 Y1 -173.6(4) .
N1 C1 C2 C3 -1.5(6) .
N1 C1 C9 N2 171.7(5) .
N1 C1 C9 O1 -6.9(6) .
N2 C9 O1 Y1 -13.8(5) 3_577
N2 C9 O1 Y1 -170.8(3) .
N2 C10 C11 C12 179.0(6) .
N2 C10 C11 C16 2.1(9) .
N2 C10 C15 C14 178.4(5) .
N2 C10 C15 C19 1.2(8) .
N3 C28 C29 Si1 98.0(5) .
N3 C28 N4 C25 169.0(4) .
N3 C28 N4 Y1 1.0(4) .
N4 C28 C29 Si1 -82.0(6) .
N4 C28 N3 C22 171.6(5) .
N4 C28 N3 Y1 -1.0(5) .
O2 C33 C34 C35 1.1(10) .
Y1 C28 N3 C22 172.6(5) .
Y1 C28 N4 C25 168.0(5) .
O1 C9 N2 C10 176.4(4) .
